data_4072970
loop_
_publ_author_name
'Morvan, Didier'
'Capon, Jean-Fran\,cois'
'Gloaguen, Fr\'ed\'eric'
'Le Goff, Alan'
'Marchivie, Mathieu'
'Michaud, Fran\,cois'
'Schollhammer, Philippe'
'Talarmin, Jean'
'Yaouanc, Jean-Jacques'
'Pichon, Roger'
'Kervarec, Nelly'

_publ_section_title
;
 N-Heterocyclic Carbene Ligands in Nonsymmetric Diiron Models of
 Hydrogenase Active Sites
;
_journal_issue 8
_journal_name_full Organometallics
_journal_page_first 2042
_journal_paper_doi 10.1021/om061173l
_journal_volume 26
_journal_year 2007
_chemical_formula_sum 'C17 H23 Fe2 N3 O5.25 S2'
_chemical_formula_weight 529.2
_chemical_name_systematic
;
 ?
;
_space_group_IT_number 2
_symmetry_space_group_name_Hall '-P 1'
_symmetry_space_group_name_H-M 'P -1'
_atom_sites_solution_hydrogens geom
_atom_sites_solution_primary direct
_atom_sites_solution_secondary difmap
_audit_conform_dict_location ftp://ftp.iucr.org/pub/cif_core.dic
_audit_conform_dict_name cif_core.dic
_audit_conform_dict_version 2.3
_audit_creation_date 2006-12-21T16:52:37-00:00
_audit_creation_method 'WinGX routine CIF_UPDATE'
_cell_angle_alpha 114.724(7)
_cell_angle_beta 92.134(5)
_cell_angle_gamma 96.054(5)
_cell_formula_units_Z 2
_cell_length_a 8.4095(5)
_cell_length_b 11.8025(8)
_cell_length_c 12.8638(10)
_cell_measurement_temperature 150(2)
_cell_volume 1148.58(15)
_computing_structure_refinement 'SHELXL-97 (Sheldrick, 1997)'
_diffrn_ambient_temperature 150(2)
_diffrn_measured_fraction_theta_full 0.965
_diffrn_measured_fraction_theta_max 0.965
_diffrn_radiation_monochromator graphite
_diffrn_radiation_type MoK\a
_diffrn_radiation_wavelength 0.71073
_diffrn_reflns_av_R_equivalents 0.0306
_diffrn_reflns_av_unetI/netI 0.0234
_diffrn_reflns_limit_h_max 9
_diffrn_reflns_limit_h_min -9
_diffrn_reflns_limit_k_max 13
_diffrn_reflns_limit_k_min -13
_diffrn_reflns_limit_l_max 14
_diffrn_reflns_limit_l_min -14
_diffrn_reflns_number 14497
_diffrn_reflns_theta_full 23.26
_diffrn_reflns_theta_max 23.26
_diffrn_reflns_theta_min 3.47
_exptl_absorpt_coefficient_mu 1.477
_exptl_absorpt_correction_type none
_exptl_crystal_density_diffrn 1.53
_exptl_crystal_density_method 'not measured'
_exptl_crystal_F_000 544
_refine_diff_density_max 0.959
_refine_diff_density_min -0.302
_refine_diff_density_rms 0.093
_refine_ls_extinction_method none
_refine_ls_goodness_of_fit_ref 1.046
_refine_ls_hydrogen_treatment mixed
_refine_ls_matrix_type full
_refine_ls_number_parameters 290
_refine_ls_number_reflns 3190
_refine_ls_number_restraints 0
_refine_ls_restrained_S_all 1.046
_refine_ls_R_factor_all 0.0491
_refine_ls_R_factor_gt 0.0421
_refine_ls_shift/su_max 0.001
_refine_ls_shift/su_mean 0
_refine_ls_structure_factor_coef Fsqd
_refine_ls_weighting_details 'calc w=1/[\s^2^(Fo^2^)+(0.0878P)^2^+0.0000P] where P=(Fo^2^+2Fc^2^)/3'
_refine_ls_weighting_scheme calc
_refine_ls_wR_factor_gt 0.111
_refine_ls_wR_factor_ref 0.1169
_reflns_number_gt 2750
_reflns_number_total 3190
_reflns_threshold_expression >2sigma(I)
_cod_data_source_file om061173lsi20061222_014118.cif
_cod_data_source_block nch32
_cod_original_cell_volume 1148.58(14)
_cod_database_code 4072970

loop_
_symmetry_equiv_pos_as_xyz
'x, y, z'
'-x, -y, -z'

loop_
_atom_site_label
_atom_site_type_symbol
_atom_site_fract_x
_atom_site_fract_y
_atom_site_fract_z
_atom_site_U_iso_or_equiv
_atom_site_adp_type
_atom_site_occupancy
_atom_site_symmetry_multiplicity
_atom_site_calc_flag
_atom_site_refinement_flags
_atom_site_disorder_assembly
_atom_site_disorder_group
C1 C 0.9332(4) 0.3506(4) 0.3591(3) 0.0354(9) Uani 1 1 d . B .
C2 C 0.9308(4) 0.2616(4) 0.5020(4) 0.0341(9) Uani 1 1 d . B .
C3 C 0.6777(5) 0.1217(4) 0.1713(4) 0.0429(10) Uani 1 1 d . . .
C4 C 0.7558(5) -0.1157(4) 0.1118(4) 0.0415(10) Uani 1 1 d . . .
C5 C 0.6588(5) 0.0353(3) 0.3249(4) 0.0360(9) Uani 1 1 d . . .
C6 C 1.1703(5) 0.0270(4) 0.1294(4) 0.0480(11) Uani 1 1 d . . .
H6A H 1.1237 -0.0516 0.063 0.058 Uiso 1 1 calc R A 1
H6B H 1.2557 0.0687 0.1015 0.058 Uiso 1 1 calc R A 1
C7A C 1.2466(10) -0.0079(8) 0.2130(7) 0.039(3) Uani 0.583(14) 1 d P B 1
H7A1 H 1.3091 0.0691 0.273 0.047 Uiso 0.583(14) 1 calc PR B 1
H7A2 H 1.3243 -0.0659 0.1737 0.047 Uiso 0.583(14) 1 calc PR B 1
C7B C 1.1586(14) -0.0848(11) 0.1493(11) 0.045(4) Uani 0.417(14) 1 d P B 2
H7B1 H 1.2554 -0.1259 0.123 0.053 Uiso 0.417(14) 1 calc PR B 2
H7B2 H 1.0649 -0.1432 0.1001 0.053 Uiso 0.417(14) 1 calc PR B 2
C8 C 1.1421(5) -0.0686(4) 0.2718(4) 0.0420(10) Uani 1 1 d . . .
H8A H 1.2114 -0.0831 0.3278 0.05 Uiso 1 1 calc R B 1
H8B H 1.0921 -0.1521 0.2136 0.05 Uiso 1 1 calc R B 1
C9 C 1.2337(4) 0.2829(3) 0.4114(3) 0.0297(8) Uani 1 1 d . B .
C10 C 1.4902(4) 0.3596(4) 0.4070(3) 0.0369(9) Uani 1 1 d . . .
H10 H 1.5807 0.3975 0.3857 0.044 Uiso 1 1 calc R . .
C11 C 1.4920(4) 0.3117(4) 0.4831(3) 0.0364(9) Uani 1 1 d . . .
H11 H 1.5837 0.3095 0.5273 0.044 Uiso 1 1 calc R . .
C12 C 1.2855(5) 0.3921(4) 0.2821(4) 0.0475(11) Uani 1 1 d . . .
H12A H 1.3811 0.4317 0.2627 0.071 Uiso 1 1 calc R . .
H12B H 1.2119 0.4544 0.3158 0.071 Uiso 1 1 calc R . .
H12C H 1.2316 0.3225 0.2123 0.071 Uiso 1 1 calc R . .
C13 C 1.2917(5) 0.2081(3) 0.5641(3) 0.0351(9) Uani 1 1 d . . .
H13A H 1.3721 0.1529 0.5648 0.042 Uiso 1 1 calc R . .
H13B H 1.1865 0.1548 0.5345 0.042 Uiso 1 1 calc R . .
C14 C 1.2812(5) 0.3031(4) 0.6850(3) 0.0405(10) Uani 1 1 d . . .
H14A H 1.2031 0.3597 0.6836 0.049 Uiso 1 1 calc R . .
H14B H 1.2392 0.2583 0.7304 0.049 Uiso 1 1 calc R . .
C15 C 1.5469(6) 0.3064(6) 0.7681(5) 0.0674(15) Uani 1 1 d . . .
H15A H 1.5637 0.2349 0.6968 0.101 Uiso 1 1 calc R . .
H15B H 1.5036 0.2755 0.8225 0.101 Uiso 1 1 calc R . .
H15C H 1.6495 0.3601 0.8018 0.101 Uiso 1 1 calc R . .
C16 C 1.4072(7) 0.4855(5) 0.8481(4) 0.0729(16) Uani 1 1 d . . .
H16A H 1.3315 0.5342 0.8306 0.109 Uiso 1 1 calc R . .
H16B H 1.5094 0.5393 0.8826 0.109 Uiso 1 1 calc R . .
H16C H 1.3628 0.4544 0.9022 0.109 Uiso 1 1 calc R . .
N1 N 1.3326(4) 0.3444(3) 0.3641(3) 0.0337(7) Uani 1 1 d . . .
N2 N 1.3361(3) 0.2656(3) 0.4864(3) 0.0295(7) Uani 1 1 d . . .
N3 N 1.4334(4) 0.3795(3) 0.7429(3) 0.0480(9) Uani 1 1 d . . .
O1 O 0.8782(3) 0.4348(3) 0.3554(3) 0.0532(8) Uani 1 1 d . . .
O2 O 0.8784(3) 0.2891(3) 0.5901(2) 0.0499(7) Uani 1 1 d . . .
O3 O 0.5990(4) 0.1718(3) 0.1356(3) 0.0661(9) Uani 1 1 d . . .
O4 O 0.7232(4) -0.2142(3) 0.0390(3) 0.0586(9) Uani 1 1 d . . .
O5 O 0.5704(3) 0.0310(3) 0.3888(3) 0.0489(7) Uani 1 1 d . . .
S1 S 1.01335(11) 0.12908(9) 0.17284(8) 0.0334(3) Uani 1 1 d . B .
S2 S 0.98318(11) 0.01751(8) 0.34711(8) 0.0311(3) Uani 1 1 d . B .
Fe1 Fe 1.00291(6) 0.21845(4) 0.36570(4) 0.0279(2) Uani 1 1 d . . .
Fe2 Fe 0.79965(6) 0.03999(5) 0.22627(4) 0.0309(2) Uani 1 1 d . B .
C17 C 1.9608(11) 0.5143(11) 0.9117(9) 0.061(3) Uani 0.5 1 d P . 3
H10A H 1.8493 0.5346 0.9186 0.073 Uiso 0.5 1 calc PR . 3
H10B H 1.9874 0.498 0.8328 0.073 Uiso 0.5 1 calc PR . 3
C18 C 1.9685(13) 0.4074(13) 0.9277(14) 0.087(4) Uani 0.5 1 d P . 3
H10C H 1.9039 0.3401 0.8599 0.104 Uiso 0.5 1 calc PR . 3
H10D H 2.0813 0.3914 0.9168 0.104 Uiso 0.5 1 calc PR . 3
O6 O 1.935(3) 0.3807(19) 1.009(2) 0.142(9) Uani 0.25 1 d P . 3

loop_
_atom_site_aniso_label
_atom_site_aniso_U_11
_atom_site_aniso_U_22
_atom_site_aniso_U_33
_atom_site_aniso_U_23
_atom_site_aniso_U_13
_atom_site_aniso_U_12
C1 0.031(2) 0.033(2) 0.041(2) 0.0150(19) 0.0050(18) 0.0021(17)
C2 0.023(2) 0.038(2) 0.045(2) 0.0224(19) -0.0017(19) 0.0024(16)
C3 0.037(2) 0.046(2) 0.046(2) 0.021(2) 0.002(2) 0.001(2)
C4 0.037(2) 0.047(3) 0.047(3) 0.027(2) 0.004(2) 0.002(2)
C5 0.033(2) 0.031(2) 0.046(2) 0.0187(19) -0.001(2) 0.0048(17)
C6 0.048(3) 0.054(3) 0.045(2) 0.021(2) 0.019(2) 0.016(2)
C7A 0.036(5) 0.041(5) 0.040(5) 0.013(4) 0.006(4) 0.014(4)
C7B 0.035(7) 0.039(7) 0.051(8) 0.009(6) 0.004(6) 0.008(6)
C8 0.045(2) 0.035(2) 0.046(2) 0.016(2) 0.000(2) 0.0127(18)
C9 0.029(2) 0.0253(18) 0.032(2) 0.0100(17) 0.0063(17) 0.0028(15)
C10 0.024(2) 0.037(2) 0.043(2) 0.0106(19) 0.0062(18) -0.0008(16)
C11 0.023(2) 0.035(2) 0.044(2) 0.0102(19) 0.0007(18) 0.0026(16)
C12 0.047(3) 0.052(3) 0.052(3) 0.034(2) -0.001(2) -0.009(2)
C13 0.035(2) 0.032(2) 0.041(2) 0.0198(18) -0.0068(18) -0.0011(17)
C14 0.039(2) 0.047(2) 0.040(2) 0.026(2) -0.0023(19) -0.0039(19)
C15 0.048(3) 0.096(4) 0.073(3) 0.055(3) -0.014(3) -0.008(3)
C16 0.105(4) 0.060(3) 0.036(3) 0.012(2) 0.005(3) -0.026(3)
N1 0.0319(19) 0.0311(17) 0.0393(18) 0.0169(15) 0.0063(15) 0.0002(14)
N2 0.0264(17) 0.0275(16) 0.0337(17) 0.0124(14) 0.0014(14) 0.0029(13)
N3 0.050(2) 0.050(2) 0.042(2) 0.0231(18) -0.0077(18) -0.0159(18)
O1 0.0474(18) 0.0392(17) 0.082(2) 0.0329(17) 0.0061(16) 0.0123(14)
O2 0.0432(17) 0.066(2) 0.0378(16) 0.0177(15) 0.0124(14) 0.0122(15)
O3 0.060(2) 0.082(2) 0.079(2) 0.052(2) -0.0011(18) 0.0262(19)
O4 0.078(2) 0.0392(19) 0.0450(18) 0.0067(17) 0.0033(17) -0.0023(16)
O5 0.0450(17) 0.0502(18) 0.0618(19) 0.0302(16) 0.0214(16) 0.0159(14)
S1 0.0335(6) 0.0370(5) 0.0327(5) 0.0184(4) 0.0019(4) 0.0019(4)
S2 0.0312(5) 0.0295(5) 0.0347(5) 0.0167(4) -0.0012(4) 0.0015(4)
Fe1 0.0256(3) 0.0272(3) 0.0323(3) 0.0146(3) 0.0012(2) 0.0019(2)
Fe2 0.0275(3) 0.0312(3) 0.0349(3) 0.0162(3) -0.0018(3) -0.0002(2)
C17 0.038(5) 0.084(8) 0.056(6) 0.024(6) -0.012(5) 0.013(5)
C18 0.032(6) 0.108(10) 0.139(12) 0.072(10) -0.002(7) 0.012(6)
O6 0.122(17) 0.081(13) 0.17(2) -0.021(14) 0.081(16) 0.063(13)

loop_
_atom_type_symbol
_atom_type_description
_atom_type_scat_dispersion_real
_atom_type_scat_dispersion_imag
_atom_type_scat_source
C C 0.0033 0.0016 'International Tables Vol C Tables 4.2.6.8 and 6.1.1.4'
H H 0 0 'International Tables Vol C Tables 4.2.6.8 and 6.1.1.4'
N N 0.0061 0.0033 'International Tables Vol C Tables 4.2.6.8 and 6.1.1.4'
O O 0.0106 0.006 'International Tables Vol C Tables 4.2.6.8 and 6.1.1.4'
S S 0.1246 0.1234 'International Tables Vol C Tables 4.2.6.8 and 6.1.1.4'
Fe Fe 0.3463 0.8444 'International Tables Vol C Tables 4.2.6.8 and 6.1.1.4'

loop_
_geom_angle_atom_site_label_1
_geom_angle_atom_site_label_2
_geom_angle_atom_site_label_3
_geom_angle
_geom_angle_site_symmetry_1
_geom_angle_site_symmetry_3
O1 C1 Fe1 176.0(3) . .
O2 C2 Fe1 177.8(3) . .
O3 C3 Fe2 178.9(4) . .
O4 C4 Fe2 178.0(4) . .
O5 C5 Fe2 178.7(3) . .
C7B C6 C7A 45.1(5) . .
C7B C6 S1 119.5(5) . .
C7A C6 S1 119.0(4) . .
C7B C6 H6A 64.7 . .
C7A C6 H6A 107.6 . .
S1 C6 H6A 107.6 . .
C7B C6 H6B 132.7 . .
C7A C6 H6B 107.6 . .
S1 C6 H6B 107.6 . .
H6A C6 H6B 107 . .
C6 C7A C8 118.2(6) . .
C6 C7A H7A1 107.8 . .
C8 C7A H7A1 107.8 . .
C6 C7A H7A2 107.8 . .
C8 C7A H7A2 107.8 . .
H7A1 C7A H7A2 107.1 . .
C6 C7B C8 117.3(9) . .
C6 C7B H7B1 108 . .
C8 C7B H7B1 108 . .
C6 C7B H7B2 108 . .
C8 C7B H7B2 108 . .
H7B1 C7B H7B2 107.2 . .
C7A C8 C7B 43.2(5) . .
C7A C8 S2 116.4(3) . .
C7B C8 S2 117.6(4) . .
C7A C8 H8A 108.2 . .
C7B C8 H8A 133.3 . .
S2 C8 H8A 108.2 . .
C7A C8 H8B 108.2 . .
C7B C8 H8B 67.1 . .
S2 C8 H8B 108.2 . .
H8A C8 H8B 107.3 . .
N2 C9 N1 103.1(3) . .
N2 C9 Fe1 129.4(2) . .
N1 C9 Fe1 127.1(3) . .
C11 C10 N1 107.5(3) . .
C11 C10 H10 126.3 . .
N1 C10 H10 126.3 . .
C10 C11 N2 107.0(3) . .
C10 C11 H11 126.5 . .
N2 C11 H11 126.5 . .
N1 C12 H12A 109.5 . .
N1 C12 H12B 109.5 . .
H12A C12 H12B 109.5 . .
N1 C12 H12C 109.5 . .
H12A C12 H12C 109.5 . .
H12B C12 H12C 109.5 . .
N2 C13 C14 113.1(3) . .
N2 C13 H13A 109 . .
C14 C13 H13A 109 . .
N2 C13 H13B 109 . .
C14 C13 H13B 109 . .
H13A C13 H13B 107.8 . .
N3 C14 C13 114.4(3) . .
N3 C14 H14A 108.7 . .
C13 C14 H14A 108.7 . .
N3 C14 H14B 108.7 . .
C13 C14 H14B 108.7 . .
H14A C14 H14B 107.6 . .
N3 C15 H15A 109.5 . .
N3 C15 H15B 109.5 . .
H15A C15 H15B 109.5 . .
N3 C15 H15C 109.5 . .
H15A C15 H15C 109.5 . .
H15B C15 H15C 109.5 . .
N3 C16 H16A 109.5 . .
N3 C16 H16B 109.5 . .
H16A C16 H16B 109.5 . .
N3 C16 H16C 109.5 . .
H16A C16 H16C 109.5 . .
H16B C16 H16C 109.5 . .
C9 N1 C10 110.8(3) . .
C9 N1 C12 126.9(3) . .
C10 N1 C12 122.3(3) . .
C9 N2 C11 111.6(3) . .
C9 N2 C13 126.2(3) . .
C11 N2 C13 122.3(3) . .
C16 N3 C14 110.6(4) . .
C16 N3 C15 109.9(4) . .
C14 N3 C15 112.5(4) . .
C6 S1 Fe2 111.95(14) . .
C6 S1 Fe1 112.16(14) . .
Fe2 S1 Fe1 68.19(3) . .
C8 S2 Fe2 112.26(13) . .
C8 S2 Fe1 114.00(13) . .
Fe2 S2 Fe1 68.02(3) . .
C1 Fe1 C2 89.18(17) . .
C1 Fe1 C9 100.14(16) . .
C2 Fe1 C9 100.09(16) . .
C1 Fe1 S1 90.57(13) . .
C2 Fe1 S1 161.24(13) . .
C9 Fe1 S1 98.42(10) . .
C1 Fe1 S2 155.81(13) . .
C2 Fe1 S2 88.20(12) . .
C9 Fe1 S2 104.00(10) . .
S1 Fe1 S2 84.38(4) . .
C1 Fe1 Fe2 102.05(13) . .
C2 Fe1 Fe2 105.95(12) . .
C9 Fe1 Fe2 145.76(10) . .
S1 Fe1 Fe2 55.84(3) . .
S2 Fe1 Fe2 55.88(3) . .
C5 Fe2 C3 92.39(17) . .
C5 Fe2 C4 102.02(17) . .
C3 Fe2 C4 99.47(18) . .
C5 Fe2 S1 153.65(13) . .
C3 Fe2 S1 87.20(13) . .
C4 Fe2 S1 104.04(12) . .
C5 Fe2 S2 85.64(12) . .
C3 Fe2 S2 156.95(14) . .
C4 Fe2 S2 103.42(13) . .
S1 Fe2 S2 84.60(4) . .
C5 Fe2 Fe1 98.55(13) . .
C3 Fe2 Fe1 101.73(14) . .
C4 Fe2 Fe1 149.66(13) . .
S1 Fe2 Fe1 55.98(3) . .
S2 Fe2 Fe1 56.10(3) . .
C18 C17 O6 113.4(14) . 2_967
C18 C17 C18 81.9(10) . 2_967
O6 C17 C18 40.6(12) 2_967 2_967
C18 C17 H10A 108.9 . .
O6 C17 H10A 108.9 2_967 .
C18 C17 H10A 97.5 2_967 .
C18 C17 H10B 108.9 . .
O6 C17 H10B 108.9 2_967 .
C18 C17 H10B 146.8 2_967 .
H10A C17 H10B 107.7 . .
O6 C18 C17 131.8(17) . .
O6 C18 C17 47.5(13) . 2_967
C17 C18 C17 98.1(10) . 2_967
O6 C18 H10C 104.3 . .
C17 C18 H10C 104.3 . .
C17 C18 H10C 151.8 2_967 .
O6 C18 H10D 104.3 . .
C17 C18 H10D 104.3 . .
C17 C18 H10D 84.9 2_967 .
H10C C18 H10D 105.6 . .
C18 O6 C17 91.9(19) . 2_967

loop_
_geom_bond_atom_site_label_1
_geom_bond_atom_site_label_2
_geom_bond_distance
_geom_bond_site_symmetry_2
C1 O1 1.157(4) .
C1 Fe1 1.756(4) .
C2 O2 1.159(4) .
C2 Fe1 1.760(4) .
C3 O3 1.134(5) .
C3 Fe2 1.791(4) .
C4 O4 1.143(5) .
C4 Fe2 1.799(5) .
C5 O5 1.142(4) .
C5 Fe2 1.781(4) .
C6 C7B 1.439(11) .
C6 C7A 1.454(8) .
C6 S1 1.825(4) .
C6 H6A 0.99 .
C6 H6B 0.99 .
C7A C8 1.493(8) .
C7A H7A1 0.99 .
C7A H7A2 0.99 .
C7B C8 1.520(11) .
C7B H7B1 0.99 .
C7B H7B2 0.99 .
C8 S2 1.821(4) .
C8 H8A 0.99 .
C8 H8B 0.99 .
C9 N2 1.361(5) .
C9 N1 1.367(4) .
C9 Fe1 1.980(4) .
C10 C11 1.320(5) .
C10 N1 1.380(5) .
C10 H10 0.95 .
C11 N2 1.375(5) .
C11 H11 0.95 .
C12 N1 1.449(5) .
C12 H12A 0.98 .
C12 H12B 0.98 .
C12 H12C 0.98 .
C13 N2 1.464(4) .
C13 C14 1.501(6) .
C13 H13A 0.99 .
C13 H13B 0.99 .
C14 N3 1.460(5) .
C14 H14A 0.99 .
C14 H14B 0.99 .
C15 N3 1.464(6) .
C15 H15A 0.98 .
C15 H15B 0.98 .
C15 H15C 0.98 .
C16 N3 1.453(6) .
C16 H16A 0.98 .
C16 H16B 0.98 .
C16 H16C 0.98 .
S1 Fe2 2.2595(10) .
S1 Fe1 2.2632(11) .
S2 Fe2 2.2631(10) .
S2 Fe1 2.2691(10) .
Fe1 Fe2 2.5352(7) .
C17 C18 1.368(15) .
C17 O6 1.41(3) 2_967
C17 C18 1.916(18) 2_967
C17 H10A 0.99 .
C17 H10B 0.99 .
C18 O6 1.25(3) .
C18 C17 1.916(18) 2_967
C18 H10C 0.99 .
C18 H10D 0.99 .
O6 C17 1.41(3) 2_967
